data_4085460
loop_
_publ_author_name
'Cook, Timothy D.'
'Natoli, Sean N.'
'Fanwick, Phillip E.'
'Ren, Tong'

_publ_section_title
;
 Dimeric Complexes of CoIII(cyclam) with a Polyynediyl Bridge
;
_journal_issue 4
_journal_name_full Organometallics
_journal_page_first 686
_journal_paper_doi 10.1021/om501272p
_journal_volume 34
_journal_year 2015
_chemical_formula_moiety '2(C13 H24 Cl1 Co1 N4),2(Cl1),4(C1 H4 O1)'
_chemical_formula_sum 'C30 H64 Cl4 Co2 N8 O4'
_chemical_formula_weight 860.55
_chemical_name_systematic
;
 ?
;
_space_group_crystal_system triclinic
_space_group_IT_number 2
_space_group_name_Hall '-P 1'
_space_group_name_H-M_alt 'P -1'
_symmetry_space_group_name_Hall '-P 1'
_symmetry_space_group_name_H-M 'P -1'
_atom_sites_solution_hydrogens geom
_atom_sites_solution_primary heavy
_atom_sites_solution_secondary difmap
_audit_creation_method SHELXL-2013
_cell_angle_alpha 63.560(3)
_cell_angle_beta 73.330(3)
_cell_angle_gamma 75.371(3)
_cell_formula_units_Z 2
_cell_length_a 10.7889(6)
_cell_length_b 14.3914(9)
_cell_length_c 15.0470(9)
_cell_measurement_reflns_used 20071
_cell_measurement_temperature 150(2)
_cell_measurement_theta_max 28.235
_cell_measurement_theta_min 1.992
_cell_volume 1982.7(2)
_computing_cell_refinement 'HKL3000 (Otwinowski & Minor, 1997)'
_computing_data_collection 'Nonius Collect (Nonius, 1998)'
_computing_data_reduction 'HKL3000 (Otwinowski & Minor, 1997)'
_computing_publication_material 'local programs'
_computing_structure_refinement 'SHELXL-2013 (Sheldrick, 2013)'
_computing_structure_solution 'DIRDIF/PATTY (Burskens, et. al,. 2008)'
_diffrn_ambient_temperature 150(2)
_diffrn_measured_fraction_theta_full 0.997
_diffrn_measured_fraction_theta_max 0.974
_diffrn_measurement_device_type 'Nonius KappaCCD'
_diffrn_measurement_method '\w and \f'
_diffrn_radiation_type MoK\a
_diffrn_radiation_wavelength 0.71073
_diffrn_reflns_av_R_equivalents 0.038
_diffrn_reflns_av_unetI/netI 0.0588
_diffrn_reflns_Laue_measured_fraction_max 0.974
_diffrn_reflns_limit_h_max 14
_diffrn_reflns_limit_h_min 0
_diffrn_reflns_limit_k_max 19
_diffrn_reflns_limit_k_min -18
_diffrn_reflns_limit_l_max 19
_diffrn_reflns_limit_l_min -18
_diffrn_reflns_number 20071
_diffrn_reflns_point_group_measured_fraction_full 0.997
_diffrn_reflns_point_group_measured_fraction_max 0.974
_diffrn_reflns_theta_full 25.242
_diffrn_reflns_theta_max 28.235
_diffrn_reflns_theta_min 1.992
_diffrn_source 'fine focus tube'
_exptl_absorpt_coefficient_mu 1.150
_exptl_absorpt_correction_T_max 0.795
_exptl_absorpt_correction_T_min 0.113
_exptl_absorpt_correction_type multi-scan
_exptl_absorpt_process_details 'SCALEPACK (Otwinowski & Minor, 1997)'
_exptl_crystal_colour orange
_exptl_crystal_density_diffrn 1.441
_exptl_crystal_description needle
_exptl_crystal_F_000 908
_exptl_crystal_size_max 0.600
_exptl_crystal_size_mid 0.200
_exptl_crystal_size_min 0.200
_refine_diff_density_max 1.404
_refine_diff_density_min -0.994
_refine_diff_density_rms 0.117
_refine_ls_extinction_method none
_refine_ls_goodness_of_fit_ref 1.061
_refine_ls_hydrogen_treatment constr
_refine_ls_matrix_type full
_refine_ls_number_parameters 441
_refine_ls_number_reflns 9545
_refine_ls_number_restraints 0
_refine_ls_restrained_S_all 1.061
_refine_ls_R_factor_all 0.0770
_refine_ls_R_factor_gt 0.0531
_refine_ls_shift/su_max 0.001
_refine_ls_shift/su_mean 0.000
_refine_ls_structure_factor_coef Fsqd
_refine_ls_weighting_details 'w=1/[\s^2^(Fo^2^)+(0.0954P)^2^] where P=(Fo^2^+2Fc^2^)/3'
_refine_ls_weighting_scheme calc
_refine_ls_wR_factor_gt 0.1448
_refine_ls_wR_factor_ref 0.1562
_reflns_Friedel_coverage 0.000
_reflns_number_gt 6907
_reflns_number_total 9545
_reflns_threshold_expression 'I > 2\s(I)'
_cod_data_source_file om501272p_si_002.cif
_cod_data_source_block TC191B
_cod_depositor_comments 'Adding full bibliography for 4085459--4085460.cif.'
_cod_database_code 4085460
_shelx_space_group_comment
;
The symmetry employed for this shelxl refinement is uniquely defined
by the following loop, which should always be used as a source of
symmetry information in preference to the above space-group names.
They are only intended as comments.
;
_shelx_estimated_absorpt_t_min 0.545
_shelx_estimated_absorpt_t_max 0.803
_shelxl_version_number 2013-4

loop_
_space_group_symop_operation_xyz
'x, y, z'
'-x, -y, -z'

loop_
_atom_site_label
_atom_site_type_symbol
_atom_site_fract_x
_atom_site_fract_y
_atom_site_fract_z
_atom_site_U_iso_or_equiv
_atom_site_adp_type
_atom_site_occupancy
_atom_site_site_symmetry_order
_atom_site_calc_flag
_atom_site_refinement_flags_posn
_atom_site_refinement_flags_adp
Co11 Co 0.71064(4) 0.12679(3) 0.62701(3) 0.01817(12) Uani 1 1 d . .
Co21 Co 0.03763(4) 0.37302(3) 0.86450(3) 0.01706(12) Uani 1 1 d . .
Cl11 Cl 0.82014(8) 0.16788(6) 0.46136(5) 0.02402(18) Uani 1 1 d . .
Cl12 Cl 0.23162(8) 0.13134(7) 0.70703(7) 0.0342(2) Uani 1 1 d . .
Cl21 Cl 0.04122(8) 0.33537(6) 1.03102(5) 0.02202(17) Uani 1 1 d . .
Cl22 Cl 0.62651(9) 0.38151(8) 0.77851(7) 0.0406(2) Uani 1 1 d . .
O11 O 0.7227(5) 0.1305(3) 0.2761(4) 0.0982(14) Uani 1 1 d . .
H11O H 0.7573 0.1856 0.2468 0.147 Uiso 1 1 calc R U
O12 O 0.4382(7) 0.3737(4) 0.2790(4) 0.128(2) Uani 1 1 d . .
H12O H 0.3897 0.4318 0.2667 0.192 Uiso 1 1 calc R U
O21 O 0.1603(3) 0.13072(19) 0.51934(19) 0.0364(6) Uani 1 1 d . .
H21O H 0.1863 0.1212 0.5707 0.055 Uiso 1 1 calc R U
O22 O 0.3992(3) 0.3686(2) 0.96280(19) 0.0366(6) Uani 1 1 d . .
H22O H 0.4615 0.3791 0.9125 0.055 Uiso 1 1 calc R U
N11 N 0.8804(3) 0.1119(2) 0.6609(2) 0.0256(6) Uani 1 1 d . .
H11 H 0.9483 0.1166 0.5983 0.031 Uiso 1 1 calc R U
N12 N 0.6847(3) 0.27472(19) 0.6092(2) 0.0227(6) Uani 1 1 d . .
H12 H 0.6291 0.2784 0.6737 0.027 Uiso 1 1 calc R U
N13 N 0.5411(3) 0.1418(2) 0.5916(2) 0.0239(6) Uani 1 1 d . .
H13 H 0.4722 0.1362 0.6538 0.029 Uiso 1 1 calc R U
N14 N 0.7380(3) -0.0208(2) 0.6429(2) 0.0254(6) Uani 1 1 d . .
H14 H 0.7956 -0.0234 0.5786 0.031 Uiso 1 1 calc R U
N21 N 0.2259(3) 0.38287(19) 0.83116(19) 0.0202(5) Uani 1 1 d . .
H21 H 0.2471 0.3796 0.8931 0.024 Uiso 1 1 calc R U
N22 N 0.0932(3) 0.22323(19) 0.8866(2) 0.0214(5) Uani 1 1 d . .
H22 H 0.0915 0.2185 0.8227 0.026 Uiso 1 1 calc R U
N23 N -0.1520(2) 0.3635(2) 0.9000(2) 0.0233(6) Uani 1 1 d . .
H23 H -0.1766 0.3704 0.8379 0.028 Uiso 1 1 calc R U
N24 N -0.0159(2) 0.52204(18) 0.84266(19) 0.0202(5) Uani 1 1 d . .
H24 H -0.0086 0.5259 0.9056 0.024 Uiso 1 1 calc R U
C11 C 0.6272(3) 0.0883(2) 0.7634(2) 0.0213(6) Uani 1 1 d . .
C12 C 0.5757(3) 0.0568(2) 0.8532(2) 0.0220(6) Uani 1 1 d . .
C13 C 0.5226(3) 0.0182(2) 0.9553(2) 0.0229(6) Uani 1 1 d . .
C14 C 0.8796(3) 0.2062(3) 0.6789(3) 0.0314(8) Uani 1 1 d . .
H14A H 0.9700 0.2154 0.6726 0.038 Uiso 1 1 calc R U
H14B H 0.8298 0.1983 0.7477 0.038 Uiso 1 1 calc R U
C15 C 0.8154(3) 0.2992(3) 0.5997(3) 0.0295(8) Uani 1 1 d . .
H15A H 0.8055 0.3634 0.6114 0.035 Uiso 1 1 calc R U
H15B H 0.8689 0.3105 0.5312 0.035 Uiso 1 1 calc R U
C16 C 0.6221(4) 0.3564(2) 0.5261(3) 0.0308(8) Uani 1 1 d . .
H16A H 0.6806 0.3612 0.4605 0.037 Uiso 1 1 calc R U
H16B H 0.6109 0.4249 0.5301 0.037 Uiso 1 1 calc R U
C17 C 0.4911(4) 0.3356(3) 0.5285(3) 0.0342(8) Uani 1 1 d . .
H17A H 0.4495 0.3978 0.4771 0.041 Uiso 1 1 calc R U
H17B H 0.4346 0.3261 0.5958 0.041 Uiso 1 1 calc R U
C18 C 0.4984(3) 0.2395(3) 0.5082(3) 0.0294(7) Uani 1 1 d . .
H18A H 0.4113 0.2364 0.5010 0.035 Uiso 1 1 calc R U
H18B H 0.5607 0.2455 0.4438 0.035 Uiso 1 1 calc R U
C19 C 0.5444(3) 0.0493(3) 0.5713(3) 0.0299(8) Uani 1 1 d . .
H19A H 0.5946 0.0593 0.5021 0.036 Uiso 1 1 calc R U
H19B H 0.4545 0.0398 0.5765 0.036 Uiso 1 1 calc R U
C21 C 0.0331(3) 0.4089(2) 0.7298(2) 0.0206(6) Uani 1 1 d . .
C22 C 0.0215(3) 0.4414(2) 0.6421(2) 0.0228(7) Uani 1 1 d . .
C23 C 0.0073(3) 0.4815(2) 0.5437(2) 0.0234(7) Uani 1 1 d . .
C24 C 0.2996(3) 0.2868(2) 0.8166(2) 0.0249(7) Uani 1 1 d . .
H24A H 0.3912 0.2763 0.8235 0.030 Uiso 1 1 calc R U
H24B H 0.3000 0.2931 0.7483 0.030 Uiso 1 1 calc R U
C25 C 0.2322(3) 0.1956(2) 0.8969(3) 0.0250(7) Uani 1 1 d . .
H25A H 0.2724 0.1304 0.8864 0.030 Uiso 1 1 calc R U
H25B H 0.2388 0.1848 0.9652 0.030 Uiso 1 1 calc R U
C26 C 0.0141(3) 0.1440(2) 0.9705(3) 0.0279(7) Uani 1 1 d . .
H26A H 0.0219 0.1400 1.0361 0.034 Uiso 1 1 calc R U
H26B H 0.0494 0.0744 0.9684 0.034 Uiso 1 1 calc R U
C27 C -0.1291(4) 0.1700(3) 0.9640(3) 0.0327(8) Uani 1 1 d . .
H27A H -0.1361 0.1812 0.8957 0.039 Uiso 1 1 calc R U
H27B H -0.1739 0.1094 1.0139 0.039 Uiso 1 1 calc R U
C28 C -0.1982(3) 0.2665(3) 0.9839(3) 0.0297(7) Uani 1 1 d . .
H28A H -0.2936 0.2717 0.9914 0.036 Uiso 1 1 calc R U
H28B H -0.1819 0.2598 1.0482 0.036 Uiso 1 1 calc R U
C29 C -0.2218(3) 0.4574(3) 0.9204(3) 0.0276(7) Uani 1 1 d . .
H29A H -0.2157 0.4479 0.9884 0.033 Uiso 1 1 calc R U
H29B H -0.3153 0.4686 0.9179 0.033 Uiso 1 1 calc R U
C110 C 0.6090(3) -0.0457(3) 0.6488(3) 0.0318(8) Uani 1 1 d . .
H11A H 0.5544 -0.0604 0.7176 0.038 Uiso 1 1 calc R U
H11B H 0.6214 -0.1081 0.6336 0.038 Uiso 1 1 calc R U
C111 C 0.8004(4) -0.1029(3) 0.7266(3) 0.0338(8) Uani 1 1 d . .
H11C H 0.8122 -0.1715 0.7226 0.041 Uiso 1 1 calc R U
H11D H 0.7419 -0.1077 0.7922 0.041 Uiso 1 1 calc R U
C112 C 0.9320(4) -0.0805(3) 0.7232(3) 0.0348(8) Uani 1 1 d . .
H11E H 0.9751 -0.1425 0.7738 0.042 Uiso 1 1 calc R U
H11F H 0.9877 -0.0700 0.6555 0.042 Uiso 1 1 calc R U
C113 C 0.9237(3) 0.0143(3) 0.7440(3) 0.0308(8) Uani 1 1 d . .
H11G H 0.8612 0.0078 0.8085 0.037 Uiso 1 1 calc R U
H11H H 1.0105 0.0179 0.7513 0.037 Uiso 1 1 calc R U
C114 C 0.6893(4) 0.1094(2) 0.2040(2) 0.0305(8) Uani 1 1 d . .
H11I H 0.5951 0.1303 0.2059 0.046 Uiso 1 1 calc R U
H11J H 0.7119 0.0341 0.2195 0.046 Uiso 1 1 calc R U
H11K H 0.7374 0.1489 0.1363 0.046 Uiso 1 1 calc R U
C115 C 0.5033(7) 0.3659(4) 0.1918(6) 0.088(2) Uani 1 1 d . .
H11L H 0.5815 0.4003 0.1665 0.132 Uiso 1 1 calc R U
H11M H 0.4468 0.4001 0.1418 0.132 Uiso 1 1 calc R U
H11N H 0.5291 0.2918 0.2032 0.132 Uiso 1 1 calc R U
C210 C -0.1577(3) 0.5502(2) 0.8399(3) 0.0273(7) Uani 1 1 d . .
H21A H -0.1712 0.5642 0.7724 0.033 Uiso 1 1 calc R U
H21B H -0.1950 0.6136 0.8542 0.033 Uiso 1 1 calc R U
C211 C 0.0603(3) 0.6017(2) 0.7580(2) 0.0256(7) Uani 1 1 d . .
H21C H 0.0244 0.6714 0.7600 0.031 Uiso 1 1 calc R U
H21D H 0.0517 0.6050 0.6929 0.031 Uiso 1 1 calc R U
C212 C 0.2036(3) 0.5764(2) 0.7639(2) 0.0265(7) Uani 1 1 d . .
H21E H 0.2109 0.5669 0.8317 0.032 Uiso 1 1 calc R U
H21F H 0.2482 0.6368 0.7130 0.032 Uiso 1 1 calc R U
C213 C 0.2735(3) 0.4785(2) 0.7460(2) 0.0241(7) Uani 1 1 d . .
H21G H 0.2581 0.4837 0.6821 0.029 Uiso 1 1 calc R U
H21H H 0.3688 0.4732 0.7391 0.029 Uiso 1 1 calc R U
C214 C 0.1525(4) 0.2384(3) 0.4532(3) 0.0377(9) Uani 1 1 d . .
H21I H 0.1316 0.2809 0.4929 0.057 Uiso 1 1 calc R U
H21J H 0.0839 0.2569 0.4149 0.057 Uiso 1 1 calc R U
H21K H 0.2366 0.2518 0.4061 0.057 Uiso 1 1 calc R U
C215 C 0.4173(4) 0.2631(3) 1.0317(3) 0.0452(10) Uani 1 1 d . .
H21L H 0.4707 0.2557 1.0779 0.068 Uiso 1 1 calc R U
H21M H 0.4616 0.2189 0.9943 0.068 Uiso 1 1 calc R U
H21N H 0.3320 0.2413 1.0707 0.068 Uiso 1 1 calc R U

loop_
_atom_site_aniso_label
_atom_site_aniso_U_11
_atom_site_aniso_U_22
_atom_site_aniso_U_33
_atom_site_aniso_U_23
_atom_site_aniso_U_13
_atom_site_aniso_U_12
Co11 0.0210(2) 0.0194(2) 0.0131(2) -0.00687(17) 0.00089(16) -0.00566(16)
Co21 0.0208(2) 0.0183(2) 0.0128(2) -0.00650(16) -0.00353(16) -0.00344(16)
Cl11 0.0288(4) 0.0263(4) 0.0149(4) -0.0089(3) 0.0027(3) -0.0073(3)
Cl12 0.0283(4) 0.0468(5) 0.0389(5) -0.0283(4) -0.0050(4) -0.0049(4)
Cl21 0.0296(4) 0.0229(4) 0.0140(4) -0.0071(3) -0.0052(3) -0.0044(3)
Cl22 0.0271(4) 0.0661(6) 0.0429(6) -0.0378(5) -0.0033(4) -0.0048(4)
O11 0.106(4) 0.084(3) 0.101(4) -0.032(3) -0.018(3) -0.020(3)
O12 0.188(6) 0.070(3) 0.091(4) 0.022(3) -0.054(4) -0.032(3)
O21 0.0462(16) 0.0355(14) 0.0317(15) -0.0154(12) -0.0107(12) -0.0062(12)
O22 0.0370(15) 0.0420(14) 0.0300(14) -0.0138(12) -0.0026(11) -0.0106(12)
N11 0.0256(14) 0.0296(14) 0.0224(15) -0.0127(12) -0.0018(12) -0.0043(11)
N12 0.0279(14) 0.0221(13) 0.0183(13) -0.0093(11) 0.0009(11) -0.0077(11)
N13 0.0265(14) 0.0284(14) 0.0217(14) -0.0149(12) -0.0025(12) -0.0055(11)
N14 0.0304(15) 0.0221(13) 0.0210(14) -0.0096(11) 0.0016(12) -0.0052(11)
N21 0.0233(13) 0.0216(13) 0.0177(13) -0.0096(11) -0.0029(11) -0.0046(10)
N22 0.0260(14) 0.0212(13) 0.0187(13) -0.0091(11) -0.0046(11) -0.0042(11)
N23 0.0202(13) 0.0275(14) 0.0237(14) -0.0117(12) -0.0045(11) -0.0033(11)
N24 0.0253(14) 0.0184(12) 0.0180(13) -0.0087(11) -0.0066(11) 0.0004(10)
C11 0.0212(15) 0.0210(15) 0.0213(16) -0.0086(13) -0.0026(13) -0.0039(12)
C12 0.0230(16) 0.0213(15) 0.0171(16) -0.0064(12) -0.0002(13) -0.0027(12)
C13 0.0206(15) 0.0236(15) 0.0210(15) -0.0082(13) -0.0016(13) -0.0018(12)
C14 0.0265(17) 0.041(2) 0.037(2) -0.0238(17) -0.0026(15) -0.0108(15)
C15 0.0306(18) 0.0333(18) 0.0308(19) -0.0185(15) 0.0042(15) -0.0163(15)
C16 0.041(2) 0.0222(16) 0.0247(18) -0.0089(14) -0.0037(16) -0.0010(14)
C17 0.036(2) 0.0329(19) 0.0269(19) -0.0099(15) -0.0086(16) 0.0052(15)
C18 0.0296(18) 0.0366(19) 0.0227(17) -0.0119(15) -0.0087(14) -0.0020(15)
C19 0.0289(18) 0.0400(19) 0.0320(19) -0.0233(16) -0.0004(15) -0.0136(15)
C21 0.0223(15) 0.0191(14) 0.0203(16) -0.0071(12) -0.0052(13) -0.0035(12)
C22 0.0298(17) 0.0234(15) 0.0159(16) -0.0073(13) -0.0021(13) -0.0093(13)
C23 0.0296(17) 0.0242(15) 0.0202(15) -0.0077(13) -0.0062(13) -0.0113(13)
C24 0.0218(16) 0.0281(16) 0.0258(17) -0.0142(14) -0.0037(13) -0.0001(13)
C25 0.0263(16) 0.0226(15) 0.0271(18) -0.0110(14) -0.0095(14) 0.0016(13)
C26 0.0370(19) 0.0199(15) 0.0220(17) -0.0039(13) -0.0009(15) -0.0105(14)
C27 0.039(2) 0.0308(18) 0.0292(19) -0.0100(15) -0.0012(16) -0.0178(16)
C28 0.0286(18) 0.0335(18) 0.0235(18) -0.0080(15) 0.0003(14) -0.0117(15)
C29 0.0204(16) 0.0322(18) 0.0310(19) -0.0158(15) -0.0055(14) 0.0009(13)
C110 0.0357(19) 0.0274(17) 0.035(2) -0.0180(16) 0.0059(16) -0.0143(15)
C111 0.045(2) 0.0181(16) 0.0240(18) -0.0023(14) -0.0009(16) 0.0015(15)
C112 0.040(2) 0.0264(17) 0.0225(18) -0.0034(14) -0.0026(16) 0.0046(15)
C113 0.0250(17) 0.041(2) 0.0189(17) -0.0088(15) -0.0045(14) 0.0021(15)
C114 0.055(2) 0.0237(16) 0.0139(16) -0.0020(13) -0.0101(16) -0.0139(16)
C115 0.097(5) 0.054(3) 0.131(6) -0.030(4) -0.075(5) 0.007(3)
C210 0.0288(17) 0.0257(16) 0.0308(19) -0.0138(15) -0.0135(15) 0.0037(13)
C211 0.0386(19) 0.0186(15) 0.0174(16) -0.0050(13) -0.0057(14) -0.0049(13)
C212 0.0353(19) 0.0252(16) 0.0183(16) -0.0060(13) -0.0020(14) -0.0126(14)
C213 0.0268(16) 0.0243(15) 0.0179(16) -0.0050(13) 0.0000(13) -0.0100(13)
C214 0.037(2) 0.039(2) 0.035(2) -0.0160(17) -0.0042(17) -0.0034(16)
C215 0.044(2) 0.049(2) 0.039(2) -0.0092(19) -0.0099(19) -0.0145(19)

loop_
_atom_type_symbol
_atom_type_description
_atom_type_scat_dispersion_real
_atom_type_scat_dispersion_imag
_atom_type_scat_source
C C 0.0033 0.0016 'International Tables Vol C Tables 4.2.6.8 and 6.1.1.4'
H H 0.0000 0.0000 'International Tables Vol C Tables 4.2.6.8 and 6.1.1.4'
N N 0.0061 0.0033 'International Tables Vol C Tables 4.2.6.8 and 6.1.1.4'
Cl Cl 0.1484 0.1585 'International Tables Vol C Tables 4.2.6.8 and 6.1.1.4'
Co Co 0.3494 0.9721 'International Tables Vol C Tables 4.2.6.8 and 6.1.1.4'
O O 0.0106 0.0060 'International Tables Vol C Tables 4.2.6.8 and 6.1.1.4'

loop_
_geom_angle_atom_site_label_1
_geom_angle_atom_site_label_2
_geom_angle_atom_site_label_3
_geom_angle
_geom_angle_site_symmetry_1
C11 Co11 N11 91.04(12) .
C11 Co11 N12 90.09(12) .
N11 Co11 N12 86.74(11) .
C11 Co11 N14 90.69(12) .
N11 Co11 N14 93.19(11) .
N12 Co11 N14 179.21(12) .
C11 Co11 N13 89.55(12) .
N11 Co11 N13 179.40(11) .
N12 Co11 N13 93.40(11) .
N14 Co11 N13 86.66(11) .
C11 Co11 Cl11 177.51(10) .
N11 Co11 Cl11 87.33(8) .
N12 Co11 Cl11 91.69(8) .
N14 Co11 Cl11 87.53(8) .
N13 Co11 Cl11 92.07(8) .
C21 Co21 N24 89.55(12) .
C21 Co21 N21 92.53(12) .
N24 Co21 N21 93.43(10) .
C21 Co21 N23 88.33(12) .
N24 Co21 N23 86.22(10) .
N21 Co21 N23 179.07(11) .
C21 Co21 N22 90.67(12) .
N24 Co21 N22 179.44(10) .
N21 Co21 N22 86.04(10) .
N23 Co21 N22 94.31(10) .
C21 Co21 Cl21 177.73(9) .
N24 Co21 Cl21 88.19(8) .
N21 Co21 Cl21 87.48(8) .
N23 Co21 Cl21 91.65(8) .
N22 Co21 Cl21 91.59(8) .
C114 O11 H11O 109.5 .
C115 O12 H12O 109.5 .
C214 O21 H21O 109.5 .
C215 O22 H22O 109.5 .
C113 N11 C14 110.8(3) .
C113 N11 Co11 118.7(2) .
C14 N11 Co11 107.4(2) .
C113 N11 H11 106.4 .
C14 N11 H11 106.4 .
Co11 N11 H11 106.4 .
C16 N12 C15 110.0(3) .
C16 N12 Co11 118.8(2) .
C15 N12 Co11 106.8(2) .
C16 N12 H12 106.9 .
C15 N12 H12 106.9 .
Co11 N12 H12 106.9 .
C18 N13 C19 110.2(2) .
C18 N13 Co11 118.7(2) .
C19 N13 Co11 107.2(2) .
C18 N13 H13 106.7 .
C19 N13 H13 106.7 .
Co11 N13 H13 106.7 .
C111 N14 C110 110.7(3) .
C111 N14 Co11 118.3(2) .
C110 N14 Co11 107.4(2) .
C111 N14 H14 106.6 .
C110 N14 H14 106.6 .
Co11 N14 H14 106.6 .
C24 N21 C213 110.9(2) .
C24 N21 Co21 107.90(18) .
C213 N21 Co21 118.4(2) .
C24 N21 H21 106.3 .
C213 N21 H21 106.3 .
Co21 N21 H21 106.3 .
C25 N22 C26 110.5(2) .
C25 N22 Co21 107.65(18) .
C26 N22 Co21 118.6(2) .
C25 N22 H22 106.5 .
C26 N22 H22 106.5 .
Co21 N22 H22 106.5 .
C28 N23 C29 110.6(3) .
C28 N23 Co21 118.3(2) .
C29 N23 Co21 106.84(18) .
C28 N23 H23 106.9 .
C29 N23 H23 106.9 .
Co21 N23 H23 106.9 .
C211 N24 C210 111.4(2) .
C211 N24 Co21 119.3(2) .
C210 N24 Co21 108.46(18) .
C211 N24 H24 105.5 .
C210 N24 H24 105.5 .
Co21 N24 H24 105.5 .
C12 C11 Co11 176.0(3) .
C11 C12 C13 177.5(4) .
C13 C13 C12 178.3(5) 2_657
N11 C14 C15 106.7(3) .
N11 C14 H14A 110.4 .
C15 C14 H14A 110.4 .
N11 C14 H14B 110.4 .
C15 C14 H14B 110.4 .
H14A C14 H14B 108.6 .
N12 C15 C14 106.7(3) .
N12 C15 H15A 110.4 .
C14 C15 H15A 110.4 .
N12 C15 H15B 110.4 .
C14 C15 H15B 110.4 .
H15A C15 H15B 108.6 .
N12 C16 C17 113.2(3) .
N12 C16 H16A 108.9 .
C17 C16 H16A 108.9 .
N12 C16 H16B 108.9 .
C17 C16 H16B 108.9 .
H16A C16 H16B 107.7 .
C16 C17 C18 113.7(3) .
C16 C17 H17A 108.8 .
C18 C17 H17A 108.8 .
C16 C17 H17B 108.8 .
C18 C17 H17B 108.8 .
H17A C17 H17B 107.7 .
N13 C18 C17 111.2(3) .
N13 C18 H18A 109.4 .
C17 C18 H18A 109.4 .
N13 C18 H18B 109.4 .
C17 C18 H18B 109.4 .
H18A C18 H18B 108.0 .
N13 C19 C110 107.9(3) .
N13 C19 H19A 110.1 .
C110 C19 H19A 110.1 .
N13 C19 H19B 110.1 .
C110 C19 H19B 110.1 .
H19A C19 H19B 108.4 .
C22 C21 Co21 173.4(3) .
C21 C22 C23 177.9(3) .
C23 C23 C22 178.8(5) 2_566
N21 C24 C25 107.3(3) .
N21 C24 H24A 110.2 .
C25 C24 H24A 110.2 .
N21 C24 H24B 110.2 .
C25 C24 H24B 110.2 .
H24A C24 H24B 108.5 .
N22 C25 C24 106.1(2) .
N22 C25 H25A 110.5 .
C24 C25 H25A 110.5 .
N22 C25 H25B 110.5 .
C24 C25 H25B 110.5 .
H25A C25 H25B 108.7 .
N22 C26 C27 112.4(3) .
N22 C26 H26A 109.1 .
C27 C26 H26A 109.1 .
N22 C26 H26B 109.1 .
C27 C26 H26B 109.1 .
H26A C26 H26B 107.9 .
C28 C27 C26 113.2(3) .
C28 C27 H27A 108.9 .
C26 C27 H27A 108.9 .
C28 C27 H27B 108.9 .
C26 C27 H27B 108.9 .
H27A C27 H27B 107.7 .
N23 C28 C27 111.3(3) .
N23 C28 H28A 109.4 .
C27 C28 H28A 109.4 .
N23 C28 H28B 109.4 .
C27 C28 H28B 109.4 .
H28A C28 H28B 108.0 .
N23 C29 C210 107.4(3) .
N23 C29 H29A 110.2 .
C210 C29 H29A 110.2 .
N23 C29 H29B 110.2 .
C210 C29 H29B 110.2 .
H29A C29 H29B 108.5 .
N14 C110 C19 106.7(3) .
N14 C110 H11A 110.4 .
C19 C110 H11A 110.4 .
N14 C110 H11B 110.4 .
C19 C110 H11B 110.4 .
H11A C110 H11B 108.6 .
N14 C111 C112 112.4(3) .
N14 C111 H11C 109.1 .
C112 C111 H11C 109.1 .
N14 C111 H11D 109.1 .
C112 C111 H11D 109.1 .
H11C C111 H11D 107.9 .
C113 C112 C111 113.8(3) .
C113 C112 H11E 108.8 .
C111 C112 H11E 108.8 .
C113 C112 H11F 108.8 .
C111 C112 H11F 108.8 .
H11E C112 H11F 107.7 .
N11 C113 C112 111.0(3) .
N11 C113 H11G 109.4 .
C112 C113 H11G 109.4 .
N11 C113 H11H 109.4 .
C112 C113 H11H 109.4 .
H11G C113 H11H 108.0 .
O11 C114 H11I 109.5 .
O11 C114 H11J 109.5 .
H11I C114 H11J 109.5 .
O11 C114 H11K 109.5 .
H11I C114 H11K 109.5 .
H11J C114 H11K 109.5 .
O12 C115 H11L 109.5 .
O12 C115 H11M 109.5 .
H11L C115 H11M 109.5 .
O12 C115 H11N 109.5 .
H11L C115 H11N 109.5 .
H11M C115 H11N 109.5 .
N24 C210 C29 106.4(3) .
N24 C210 H21A 110.5 .
C29 C210 H21A 110.5 .
N24 C210 H21B 110.5 .
C29 C210 H21B 110.5 .
H21A C210 H21B 108.6 .
N24 C211 C212 111.5(3) .
N24 C211 H21C 109.3 .
C212 C211 H21C 109.3 .
N24 C211 H21D 109.3 .
C212 C211 H21D 109.3 .
H21C C211 H21D 108.0 .
C211 C212 C213 113.6(3) .
C211 C212 H21E 108.8 .
C213 C212 H21E 108.8 .
C211 C212 H21F 108.8 .
C213 C212 H21F 108.8 .
H21E C212 H21F 107.7 .
N21 C213 C212 110.9(3) .
N21 C213 H21G 109.5 .
C212 C213 H21G 109.5 .
N21 C213 H21H 109.5 .
C212 C213 H21H 109.5 .
H21G C213 H21H 108.1 .
O21 C214 H21I 109.5 .
O21 C214 H21J 109.5 .
H21I C214 H21J 109.5 .
O21 C214 H21K 109.5 .
H21I C214 H21K 109.5 .
H21J C214 H21K 109.5 .
O22 C215 H21L 109.5 .
O22 C215 H21M 109.5 .
H21L C215 H21M 109.5 .
O22 C215 H21N 109.5 .
H21L C215 H21N 109.5 .
H21M C215 H21N 109.5 .

loop_
_geom_bond_atom_site_label_1
_geom_bond_atom_site_label_2
_geom_bond_distance
_geom_bond_site_symmetry_2
Co11 C11 1.874(3) .
Co11 N11 1.975(3) .
Co11 N12 1.979(2) .
Co11 N14 1.982(3) .
Co11 N13 1.984(3) .
Co11 Cl11 2.3041(8) .
Co21 C21 1.868(3) .
Co21 N24 1.974(2) .
Co21 N21 1.974(3) .
Co21 N23 1.985(3) .
Co21 N22 1.985(2) .
Co21 Cl21 2.3258(8) .
O11 C114 1.405(5) .
O11 H11O 0.8400 .
O12 C115 1.337(8) .
O12 H12O 0.8400 .
O21 C214 1.417(4) .
O21 H21O 0.8400 .
O22 C215 1.408(4) .
O22 H22O 0.8400 .
N11 C113 1.481(4) .
N11 C14 1.495(4) .
N11 H11 1.0000 .
N12 C16 1.476(4) .
N12 C15 1.491(4) .
N12 H12 1.0000 .
N13 C18 1.482(4) .
N13 C19 1.482(4) .
N13 H13 1.0000 .
N14 C111 1.482(4) .
N14 C110 1.491(4) .
N14 H14 1.0000 .
N21 C24 1.485(4) .
N21 C213 1.486(4) .
N21 H21 1.0000 .
N22 C25 1.486(4) .
N22 C26 1.487(4) .
N22 H22 1.0000 .
N23 C28 1.487(4) .
N23 C29 1.487(4) .
N23 H23 1.0000 .
N24 C211 1.479(4) .
N24 C210 1.488(4) .
N24 H24 1.0000 .
C11 C12 1.220(4) .
C12 C13 1.376(4) .
C13 C13 1.203(6) 2_657
C14 C15 1.508(5) .
C14 H14A 0.9900 .
C14 H14B 0.9900 .
C15 H15A 0.9900 .
C15 H15B 0.9900 .
C16 C17 1.503(5) .
C16 H16A 0.9900 .
C16 H16B 0.9900 .
C17 C18 1.524(5) .
C17 H17A 0.9900 .
C17 H17B 0.9900 .
C18 H18A 0.9900 .
C18 H18B 0.9900 .
C19 C110 1.510(5) .
C19 H19A 0.9900 .
C19 H19B 0.9900 .
C21 C22 1.221(4) .
C22 C23 1.369(4) .
C23 C23 1.220(6) 2_566
C24 C25 1.510(4) .
C24 H24A 0.9900 .
C24 H24B 0.9900 .
C25 H25A 0.9900 .
C25 H25B 0.9900 .
C26 C27 1.516(5) .
C26 H26A 0.9900 .
C26 H26B 0.9900 .
C27 C28 1.515(5) .
C27 H27A 0.9900 .
C27 H27B 0.9900 .
C28 H28A 0.9900 .
C28 H28B 0.9900 .
C29 C210 1.507(5) .
C29 H29A 0.9900 .
C29 H29B 0.9900 .
C110 H11A 0.9900 .
C110 H11B 0.9900 .
C111 C112 1.515(5) .
C111 H11C 0.9900 .
C111 H11D 0.9900 .
C112 C113 1.507(5) .
C112 H11E 0.9900 .
C112 H11F 0.9900 .
C113 H11G 0.9900 .
C113 H11H 0.9900 .
C114 H11I 0.9800 .
C114 H11J 0.9800 .
C114 H11K 0.9800 .
C115 H11L 0.9800 .
C115 H11M 0.9800 .
C115 H11N 0.9800 .
C210 H21A 0.9900 .
C210 H21B 0.9900 .
C211 C212 1.515(5) .
C211 H21C 0.9900 .
C211 H21D 0.9900 .
C212 C213 1.521(4) .
C212 H21E 0.9900 .
C212 H21F 0.9900 .
C213 H21G 0.9900 .
C213 H21H 0.9900 .
C214 H21I 0.9800 .
C214 H21J 0.9800 .
C214 H21K 0.9800 .
C215 H21L 0.9800 .
C215 H21M 0.9800 .
C215 H21N 0.9800 .

loop_
_geom_hbond_atom_site_label_D
_geom_hbond_atom_site_label_H
_geom_hbond_atom_site_label_A
_geom_hbond_distance_DH
_geom_hbond_distance_HA
_geom_hbond_distance_DA
_geom_hbond_angle_DHA
_geom_hbond_site_symmetry_A
O12 H12O Cl22 0.84 2.43 3.169(5) 146.9 2_666
O21 H21O Cl12 0.84 2.31 3.137(3) 167.4 .
O22 H22O Cl22 0.84 2.27 3.100(3) 170.6 .
N11 H11 O21 1.00 2.27 3.153(4) 146.7 1_655
N12 H12 Cl22 1.00 2.59 3.366(3) 133.9 .
N13 H13 Cl12 1.00 2.50 3.299(3) 136.9 .
N14 H14 O21 1.00 2.46 3.270(4) 138.0 2_656
N21 H21 O22 1.00 2.13 3.005(4) 145.4 .
N22 H22 Cl12 1.00 2.52 3.339(3) 138.7 .
N23 H23 Cl22 1.00 2.48 3.301(3) 139.5 1_455
N24 H24 Cl21 1.00 2.48 3.285(2) 136.9 2_567

loop_
_geom_torsion_atom_site_label_1
_geom_torsion_atom_site_label_2
_geom_torsion_atom_site_label_3
_geom_torsion_atom_site_label_4
_geom_torsion
C113 N11 C14 C15 -171.6(3)
Co11 N11 C14 C15 -40.4(3)
C16 N12 C15 C14 -173.1(3)
Co11 N12 C15 C14 -43.0(3)
N11 C14 C15 N12 55.4(3)
C15 N12 C16 C17 178.3(3)
Co11 N12 C16 C17 54.9(4)
N12 C16 C17 C18 -66.5(4)
C19 N13 C18 C17 178.7(3)
Co11 N13 C18 C17 -57.2(3)
C16 C17 C18 N13 67.3(4)
C18 N13 C19 C110 170.9(3)
Co11 N13 C19 C110 40.3(3)
C213 N21 C24 C25 -171.5(2)
Co21 N21 C24 C25 -40.3(3)
C26 N22 C25 C24 -173.2(2)
Co21 N22 C25 C24 -42.3(3)
N21 C24 C25 N22 54.6(3)
C25 N22 C26 C27 179.1(3)
Co21 N22 C26 C27 54.2(3)
N22 C26 C27 C28 -68.3(4)
C29 N23 C28 C27 179.4(3)
Co21 N23 C28 C27 -57.0(3)
C26 C27 C28 N23 69.6(4)
C28 N23 C29 C210 172.6(2)
Co21 N23 C29 C210 42.6(3)
C111 N14 C110 C19 171.5(3)
Co11 N14 C110 C19 41.0(3)
N13 C19 C110 N14 -54.2(3)
C110 N14 C111 C112 179.9(3)
Co11 N14 C111 C112 -55.6(4)
N14 C111 C112 C113 67.2(4)
C14 N11 C113 C112 -176.8(3)
Co11 N11 C113 C112 58.2(3)
C111 C112 C113 N11 -68.0(4)
C211 N24 C210 C29 172.7(2)
Co21 N24 C210 C29 39.5(3)
N23 C29 C210 N24 -54.4(3)
C210 N24 C211 C212 176.9(3)
Co21 N24 C211 C212 -55.6(3)
N24 C211 C212 C213 67.5(3)
C24 N21 C213 C212 -176.7(2)
Co21 N21 C213 C212 57.9(3)
C211 C212 C213 N21 -68.8(3)
